data_2014580
loop_
_publ_author_name
'Ohba, Shigeru'
'Yoshida, Kumi'
'Kondo, Tadao'

_publ_section_title
;
 Swertisin dihydrate
;
_journal_issue 12
_journal_name_full 'Acta Crystallographica Section C'
_journal_page_first o893
_journal_page_last o896
_journal_paper_doi 10.1107/S0108270104028355
_journal_volume 60
_journal_year 2004
_chemical_formula_iupac 'C22 H22 O10, 2H2 O'
_chemical_formula_moiety 'C22 H22 O10, 2H2 O'
_chemical_formula_sum 'C22 H26 O12'
_chemical_formula_weight 482.44
_chemical_name_common
;
Swertisin dihydrate
;
_chemical_name_systematic
;
6-C-glucopyranosyl-7-O-methylapigenin dihydrate
;
_space_group_IT_number 5
_symmetry_cell_setting monoclinic
_symmetry_space_group_name_Hall 'C 2y'
_symmetry_space_group_name_H-M 'C 1 2 1'
_cell_angle_alpha 90
_cell_angle_beta 90.14(2)
_cell_angle_gamma 90
_cell_formula_units_Z 4
_cell_length_a 12.950(3)
_cell_length_b 8.036(3)
_cell_length_c 20.436(6)
_cell_measurement_reflns_used 25
_cell_measurement_temperature 296
_cell_measurement_theta_max 13.5
_cell_measurement_theta_min 10.0
_cell_volume 2126.7(11)
_computing_cell_refinement ' WinAFC Diffractometer Control Software'
_computing_data_collection ' WinAFC Diffractometer Control Software (Rigaku, 1999)'
_computing_data_reduction 'TEXSAN (Molecular Structure Corporation, 2001)'
_computing_molecular_graphics 'ORTEPII (Johnson, 1976)'
_computing_publication_material TEXSAN
_computing_structure_refinement 'SHELXL97 (Sheldrick, 1997)'
_computing_structure_solution 'SIR92 (Altomare et al., 1994)'
_diffrn_measured_fraction_theta_full 1.0
_diffrn_measured_fraction_theta_max 1.0
_diffrn_measurement_device_type 'Rigaku AFC-7R'
_diffrn_measurement_method \w
_diffrn_radiation_type 'Mo K\a'
_diffrn_radiation_wavelength 0.71073
_diffrn_reflns_av_R_equivalents 0.014
_diffrn_reflns_limit_h_max 15
_diffrn_reflns_limit_h_min -6
_diffrn_reflns_limit_k_max 9
_diffrn_reflns_limit_k_min 0
_diffrn_reflns_limit_l_max 24
_diffrn_reflns_limit_l_min -24
_diffrn_reflns_number 2235
_diffrn_reflns_theta_full 25.0
_diffrn_reflns_theta_max 25.0
_diffrn_standards_decay_% 0.7
_diffrn_standards_interval_count 150
_diffrn_standards_number 3
_exptl_absorpt_coefficient_mu 0.124
_exptl_absorpt_correction_T_max 0.997
_exptl_absorpt_correction_T_min 0.980
_exptl_absorpt_correction_type integration
_exptl_absorpt_process_details '(ABSCOR; Higashi, 1999)'
_exptl_crystal_colour 'pale yellow'
_exptl_crystal_density_diffrn 1.507
_exptl_crystal_density_method 'not measured'
_exptl_crystal_description plate
_exptl_crystal_F_000 1016
_exptl_crystal_size_max 0.40
_exptl_crystal_size_mid 0.20
_exptl_crystal_size_min 0.025
_refine_diff_density_max 0.21
_refine_diff_density_min -0.29
_refine_ls_abs_structure_details 'see text'
_refine_ls_extinction_method none
_refine_ls_goodness_of_fit_ref 1.012
_refine_ls_hydrogen_treatment constr
_refine_ls_number_parameters 330
_refine_ls_number_reflns 2017
_refine_ls_R_factor_gt 0.0454
_refine_ls_shift/su_max 0.007
_refine_ls_structure_factor_coef Fsqd
_refine_ls_weighting_details 'w = 1/[\s^2^(Fo^2^) + (0.0633P)^2^+0.191P] where P=(Fo^2^+2Fc^2^)/3'
_refine_ls_weighting_scheme calc
_refine_ls_wR_factor_ref 0.1348
_reflns_number_gt 1063
_reflns_number_total 2017
_reflns_threshold_expression I>2\s(I)
_cod_data_source_file sx1162.cif
_cod_data_source_block I
_cod_original_sg_symbol_H-M 'C 2'
_cod_database_code 2014580
_cod_database_fobs_code 2014580

loop_
_symmetry_equiv_pos_as_xyz
x,y,z
-x,y,-z
1/2+x,1/2+y,z
1/2-x,1/2+y,-z

loop_
_atom_site_label
_atom_site_fract_x
_atom_site_fract_y
_atom_site_fract_z
_atom_site_U_iso_or_equiv
_atom_site_adp_type
_atom_site_calc_flag
_atom_site_refinement_flags
_atom_site_occupancy
_atom_site_disorder_assembly
_atom_site_disorder_group
_atom_site_type_symbol
O1 0.1084(4) -0.0045(8) 0.3441(2) 0.0430(10) Uani d . 1.00 . . O
O2 0.1212(4) -0.0148(9) 0.4681(2) 0.0490(10) Uani d . 1.00 . . O
O3 0.1354(3) 0.4906(8) 0.4715(2) 0.0370(10) Uani d . 1.00 . . O
O4 0.1305(4) 0.5128(8) 0.2394(2) 0.0440(10) Uani d . 1.00 . . O
O5 0.1150(4) 0.8215(8) 0.7484(2) 0.0530(10) Uani d . 1.00 . . O
O6 0.1956(3) 0.2055(8) 0.1843(2) 0.0370(10) Uani d . 1.00 . . O
O7 -0.0801(3) 0.1730(8) 0.2266(2) 0.0450(10) Uani d . 1.00 . . O
O8 -0.0783(4) 0.1544(7) 0.0845(2) 0.058(2) Uani d . 1.00 . . O
O9 0.1086(4) -0.0004(9) 0.0352(2) 0.0560(10) Uani d . 1.00 . . O
O10 0.3823(4) 0.1230(10) 0.1341(3) 0.118(3) Uani d . 1.00 . . O
O11 0.2688(4) 0.0262(8) -0.1104(2) 0.081(2) Uani d . 1.00 . . O
O12 0.4448(4) 0.1697(2) -0.0600(2) 0.074(2) Uani d . 1.00 . . O
C13 0.1172(5) 0.1620(10) 0.3478(3) 0.032(2) Uani d . 1.00 . . C
C14 0.1200(5) 0.2570(10) 0.2907(3) 0.029(2) Uani d . 1.00 . . C
C15 0.1296(5) 0.4299(9) 0.2968(3) 0.032(2) Uani d . 1.00 . . C
C16 0.1390(5) 0.5080(10) 0.3571(3) 0.033(2) Uani d . 1.00 . . C
C17 0.1342(5) 0.4090(10) 0.4125(3) 0.033(2) Uani d . 1.00 . . C
C18 0.1249(5) 0.2380(10) 0.4099(3) 0.032(2) Uani d . 1.00 . . C
C19 0.1256(5) 0.1400(10) 0.4698(3) 0.035(2) Uani d . 1.00 . . C
C20 0.1301(5) 0.2360(10) 0.5286(3) 0.041(2) Uani d . 1.00 . . C
C21 0.1322(5) 0.4020(10) 0.5290(3) 0.038(2) Uani d . 1.00 . . C
C22 0.1279(5) 0.5130(10) 0.5861(3) 0.034(2) Uani d . 1.00 . . C
C23 0.1141(5) 0.6840(10) 0.5790(3) 0.037(2) Uani d . 1.00 . . C
C24 0.1094(5) 0.7870(10) 0.6331(3) 0.042(2) Uani d . 1.00 . . C
C25 0.1196(5) 0.7160(10) 0.6952(3) 0.037(2) Uani d . 1.00 . . C
C26 0.1319(6) 0.5470(10) 0.7031(3) 0.046(2) Uani d . 1.00 . . C
C27 0.1362(5) 0.4460(10) 0.6487(3) 0.043(2) Uani d . 1.00 . . C
C28 0.1413(6) 0.6900(10) 0.2419(3) 0.051(2) Uani d . 1.00 . . C
C29 0.1081(5) 0.1670(10) 0.2258(3) 0.036(2) Uani d . 1.00 . . C
C30 0.0094(5) 0.2050(10) 0.1883(3) 0.035(2) Uani d . 1.00 . . C
C31 0.0072(5) 0.1047(9) 0.1250(3) 0.040(2) Uani d . 1.00 . . C
C32 0.1063(5) 0.1200(10) 0.0864(3) 0.041(2) Uani d . 1.00 . . C
C33 0.1990(5) 0.0940(10) 0.1295(3) 0.041(2) Uani d . 1.00 . . C
C34 0.3007(5) 0.1310(10) 0.0918(3) 0.060(3) Uani d . 1.00 . . C
H1 0.1045 -0.0435 0.3811 0.0429 Uiso calc . 1.00 . . H
H5 0.1193 0.7671 0.7822 0.0530 Uiso calc . 1.00 . . H
H7 -0.0826 0.0736 0.2356 0.0450 Uiso calc . 1.00 . . H
H8A -0.1325 0.1415 0.1045 0.0582 Uiso calc P 0.50 . . H
H8B -0.0667 0.2463 0.0686 0.0582 Uiso calc P 0.50 . . H
H9 0.0943 0.0446 0.0003 0.0560 Uiso calc . 1.00 . . H
H10 0.4342 0.1384 0.1119 0.1182 Uiso calc . 1.00 . . H
H11A 0.2701 -0.0214 -0.1459 0.0814 Uiso calc . 1.00 . . H
H11B 0.3287 0.0274 -0.0972 0.0814 Uiso calc P 0.50 . . H
H11C 0.2116 0.0079 -0.0950 0.0814 Uiso calc P 0.50 . . H
H12A 0.4344 0.2653 -0.0477 0.0740 Uiso calc . 1.00 . . H
H12B 0.3877 0.1264 -0.0636 0.0740 Uiso calc P 0.50 . . H
H12C 0.4689 0.1201 -0.0284 0.0740 Uiso calc P 0.50 . . H
H16 0.1484 0.6246 0.3602 0.0394 Uiso calc . 1.00 . . H
H20 0.1317 0.1787 0.5692 0.0491 Uiso calc . 1.00 . . H
H23 0.1078 0.7304 0.5364 0.0446 Uiso calc . 1.00 . . H
H24 0.0994 0.9035 0.6282 0.0502 Uiso calc . 1.00 . . H
H26 0.1374 0.5006 0.7457 0.0551 Uiso calc . 1.00 . . H
H27 0.1448 0.3293 0.6540 0.0518 Uiso calc . 1.00 . . H
H28A 0.2079 0.7176 0.2595 0.0514 Uiso calc . 1.00 . . H
H28B 0.0885 0.7356 0.2694 0.0514 Uiso calc . 1.00 . . H
H28C 0.1348 0.7347 0.1986 0.0514 Uiso calc . 1.00 . . H
H29 0.1092 0.0506 0.2343 0.0438 Uiso calc . 1.00 . . H
H30 0.0098 0.3202 0.1773 0.0419 Uiso calc . 1.00 . . H
H31 -0.0019 -0.0091 0.1362 0.0477 Uiso calc . 1.00 . . H
H32 0.1097 0.2280 0.0677 0.0495 Uiso calc . 1.00 . . H
H33 0.2000 -0.0174 0.1448 0.0497 Uiso calc . 1.00 . . H
H34A 0.2973 0.2394 0.0732 0.0724 Uiso calc . 1.00 . . H
H34B 0.3094 0.0514 0.0580 0.0724 Uiso calc . 1.00 . . H

loop_
_atom_site_aniso_label
_atom_site_aniso_U_11
_atom_site_aniso_U_22
_atom_site_aniso_U_33
_atom_site_aniso_U_12
_atom_site_aniso_U_13
_atom_site_aniso_U_23
O1 0.062(3) 0.036(3) 0.031(2) -0.003(3) 0.001(2) 0.000(3)
O2 0.075(4) 0.036(4) 0.035(3) -0.003(3) 0.003(2) 0.001(3)
O3 0.049(3) 0.036(3) 0.025(2) -0.002(3) -0.002(2) -0.002(3)
O4 0.070(3) 0.030(3) 0.031(3) -0.004(3) 0.002(2) 0.003(2)
O5 0.081(4) 0.050(3) 0.028(3) 0.008(3) -0.002(3) -0.011(3)
O6 0.034(2) 0.053(3) 0.025(2) -0.003(2) 0.002(2) -0.003(2)
O7 0.044(3) 0.047(3) 0.044(3) -0.003(3) 0.008(2) -0.006(3)
O8 0.051(3) 0.083(5) 0.041(3) -0.004(3) -0.010(2) 0.005(3)
O9 0.074(4) 0.067(4) 0.026(2) 0.010(3) -0.003(2) -0.008(3)
O10 0.062(4) 0.220(10) 0.069(4) -0.005(5) 0.008(3) 0.032(6)
O11 0.068(4) 0.094(5) 0.083(4) -0.004(4) 0.016(3) -0.019(4)
O12 0.074(4) 0.080(5) 0.068(4) 0.002(4) 0.006(3) 0.004(4)
C13 0.032(4) 0.027(4) 0.039(4) -0.005(3) 0.003(3) 0.001(3)
C14 0.033(4) 0.036(5) 0.020(3) 0.000(3) -0.002(3) -0.002(3)
C15 0.039(4) 0.026(4) 0.030(4) -0.005(3) 0.003(3) 0.005(3)
C16 0.040(4) 0.032(4) 0.026(3) -0.002(4) -0.005(3) -0.005(3)
C17 0.030(4) 0.043(5) 0.026(4) -0.005(3) 0.004(3) -0.009(3)
C18 0.031(4) 0.040(5) 0.025(3) -0.004(3) 0.004(3) 0.000(3)
C19 0.043(4) 0.026(5) 0.036(4) 0.004(4) 0.006(3) -0.009(3)
C20 0.047(5) 0.048(6) 0.027(4) 0.001(4) 0.003(3) 0.004(4)
C21 0.042(5) 0.045(6) 0.027(4) -0.001(4) 0.006(3) 0.002(4)
C22 0.033(4) 0.042(5) 0.026(3) -0.005(4) 0.001(3) -0.002(4)
C23 0.047(4) 0.032(4) 0.032(4) 0.004(4) 0.003(3) -0.002(4)
C24 0.043(4) 0.043(5) 0.039(4) 0.009(4) 0.001(3) 0.002(4)
C25 0.034(4) 0.045(5) 0.033(4) 0.000(4) 0.003(3) -0.013(4)
C26 0.055(5) 0.057(6) 0.025(4) -0.002(4) 0.002(3) 0.004(4)
C27 0.053(5) 0.045(5) 0.032(4) 0.000(4) 0.003(3) 0.001(4)
C28 0.077(6) 0.041(5) 0.037(4) -0.004(5) -0.003(4) -0.001(4)
C29 0.041(4) 0.041(5) 0.027(3) 0.002(4) 0.001(3) 0.000(3)
C30 0.037(4) 0.036(4) 0.032(3) -0.002(4) 0.003(3) -0.004(3)
C31 0.043(4) 0.045(5) 0.031(3) -0.002(4) -0.009(3) -0.004(4)
C32 0.047(4) 0.047(5) 0.029(3) -0.009(4) -0.005(3) -0.002(4)
C33 0.048(4) 0.046(5) 0.031(3) -0.001(4) 0.007(3) -0.006(4)
C34 0.039(4) 0.111(8) 0.031(4) 0.006(5) -0.004(3) -0.004(5)

loop_
_atom_type_symbol
_atom_type_description
_atom_type_scat_dispersion_real
_atom_type_scat_dispersion_imag
_atom_type_scat_source
C C 0.003 0.002
;International Tables for Crystallography
(1992, Vol. C, Tables 4.2.6.8 and 6.1.1.4)
;
H H 0.000 0.000
;International Tables for Crystallography
(1992, Vol. C, Table 6.1.1.4)
;
O O 0.011 0.006
;International Tables for Crystallography
(1992, Vol. C, Tables 4.2.6.8 and 6.1.1.4)
;

loop_
_geom_angle_atom_site_label_1
_geom_angle_atom_site_label_2
_geom_angle_atom_site_label_3
_geom_angle
_geom_angle_publ_flag
C13 O1 H1 109.5 no
C17 O3 C21 120.3(7) ?
C15 O4 C28 117.5(5) ?
C25 O5 H5 109.5 no
C29 O6 C33 110.4(5) ?
C30 O7 H7 109.5 no
C31 O8 H8A 109.7 no
C31 O8 H8B 109.7 no
C32 O9 H9 109.5 no
C34 O10 H10 106.0 no
H11A O11 H11B 106.0 no
H11A O11 H11C 106.0 no
H12A O12 H12B 106.0 no
H12A O12 H12C 106.0 no
O1 C13 C14 119.9(6) ?
O1 C13 C18 119.3(6) ?
C14 C13 C18 120.9(7) ?
C13 C14 C15 117.9(6) ?
C13 C14 C29 118.0(7) yes
C15 C14 C29 124.0(6) yes
O4 C15 C14 114.4(6) yes
O4 C15 C16 123.3(7) yes
C14 C15 C16 122.3(6) ?
C15 C16 C17 117.7(7) ?
C15 C16 H16 121.1 no
C17 C16 H16 121.1 no
O3 C17 C16 116.4(7) ?
O3 C17 C18 120.7(6) ?
C16 C17 C18 122.9(6) ?
C13 C18 C17 118.2(6) ?
C13 C18 C19 121.3(7) ?
C17 C18 C19 120.4(6) ?
O2 C19 C18 121.2(6) ?
O2 C19 C20 124.2(6) ?
C18 C19 C20 114.6(7) ?
C19 C20 C21 123.1(7) ?
C19 C20 H20 118.5 no
C21 C20 H20 118.5 no
O3 C21 C20 120.7(6) ?
O3 C21 C22 111.6(7) ?
C20 C21 C22 127.7(6) ?
C21 C22 C23 121.3(6) ?
C21 C22 C27 119.6(8) ?
C23 C22 C27 119.1(7) ?
C22 C23 C24 120.8(6) ?
C22 C23 H23 119.6 no
C24 C23 H23 119.6 no
C23 C24 C25 118.4(8) ?
C23 C24 H24 120.8 no
C25 C24 H24 120.8 no
O5 C25 C24 117.3(7) ?
O5 C25 C26 121.3(6) ?
C24 C25 C26 121.4(7) ?
C25 C26 C27 119.5(7) ?
C25 C26 H26 120.2 no
C27 C26 H26 120.3 no
C22 C27 C26 120.7(8) ?
C22 C27 H27 119.7 no
C26 C27 H27 119.7 no
O4 C28 H28A 109.5 no
O4 C28 H28B 109.5 no
O4 C28 H28C 109.5 no
H28A C28 H28B 109.5 no
H28A C28 H28C 109.5 no
H28B C28 H28C 109.5 no
O6 C29 C14 109.3(5) ?
O6 C29 C30 108.6(5) ?
O6 C29 H29 107.8 no
C14 C29 C30 115.3(6) ?
C14 C29 H29 107.8 no
C30 C29 H29 107.8 no
O7 C30 C29 111.7(5) ?
O7 C30 C31 110.8(5) ?
O7 C30 H30 108.2 no
C29 C30 C31 109.4(5) ?
C29 C30 H30 108.2 no
C31 C30 H30 108.3 no
O8 C31 C30 110.7(5) ?
O8 C31 C32 109.2(5) ?
O8 C31 H31 108.0 no
C30 C31 C32 112.7(5) ?
C30 C31 H31 108.0 no
C32 C31 H31 108.0 no
O9 C32 C31 110.4(6) ?
O9 C32 C33 108.6(6) ?
O9 C32 H32 108.9 no
C31 C32 C33 111.1(5) ?
C31 C32 H32 108.9 no
C33 C32 H32 108.9 no
O6 C33 C32 110.3(6) ?
O6 C33 C34 107.2(6) ?
O6 C33 H33 109.4 no
C32 C33 C34 111.1(5) ?
C32 C33 H33 109.4 no
C34 C33 H33 109.4 no
O10 C34 C33 109.4(5) ?
O10 C34 H34A 109.5 no
O10 C34 H34B 109.5 no
C33 C34 H34A 109.5 no
C33 C34 H34B 109.5 no
H34A C34 H34B 109.5 no

loop_
_geom_bond_atom_site_label_1
_geom_bond_atom_site_label_2
_geom_bond_site_symmetry_1
_geom_bond_site_symmetry_2
_geom_bond_distance
_geom_bond_publ_flag
O1 C13 . . 1.345(11) yes
O1 H1 . . 0.820 no
O2 C19 . . 1.249(11) yes
O3 C17 . . 1.372(8) yes
O3 C21 . . 1.375(9) yes
O4 C15 . . 1.349(8) yes
O4 C28 . . 1.429(11) ?
O5 C25 . . 1.381(9) yes
O5 H5 . . 0.820 no
O6 C29 . . 1.450(7) ?
O6 C33 . . 1.434(8) ?
O7 C30 . . 1.423(7) ?
O7 H7 . . 0.820 no
O8 C31 . . 1.438(8) ?
O8 H8A . . 0.820 no
O8 H8B . . 0.820 no
O9 C32 . . 1.424(9) ?
O9 H9 . . 0.820 no
O10 C34 . . 1.365(9) ?
O10 H10 . . 0.822 no
O11 H11A . . 0.820 no
O11 H11B . . 0.820 no
O11 H11C . . 0.820 no
O12 H12A . . 0.820 no
O12 H12B . . 0.820 no
O12 H12C . . 0.820 no
C13 C14 . . 1.394(9) yes
C13 C18 . . 1.413(9) yes
C14 C15 . . 1.404(11) yes
C14 C29 . . 1.518(9) yes
C15 C16 . . 1.385(9) yes
C16 C17 . . 1.383(10) yes
C16 H16 . . 0.950 no
C17 C18 . . 1.377(12) yes
C18 C19 . . 1.456(10) yes
C19 C20 . . 1.426(10) yes
C20 C21 . . 1.337(13) yes
C20 H20 . . 0.950 no
C21 C22 . . 1.467(10) ?
C22 C23 . . 1.395(12) ?
C22 C27 . . 1.392(10) ?
C23 C24 . . 1.384(10) ?
C23 H23 . . 0.950 no
C24 C25 . . 1.397(10) ?
C24 H24 . . 0.950 no
C25 C26 . . 1.374(13) ?
C26 C27 . . 1.378(11) ?
C26 H26 . . 0.950 no
C27 H27 . . 0.950 no
C28 H28A . . 0.960 no
C28 H28B . . 0.960 no
C28 H28C . . 0.960 no
C29 C30 . . 1.520(9) ?
C29 H29 . . 0.950 no
C30 C31 . . 1.526(9) ?
C30 H30 . . 0.950 no
C31 C32 . . 1.513(9) ?
C31 H31 . . 0.950 no
C32 C33 . . 1.502(9) ?
C32 H32 . . 0.950 no
C33 C34 . . 1.556(10) ?
C33 H33 . . 0.950 no
C34 H34A . . 0.950 no
C34 H34B . . 0.950 no

loop_
_geom_hbond_atom_site_label_D
_geom_hbond_atom_site_label_H
_geom_hbond_atom_site_label_A
_geom_hbond_site_symmetry_A
_geom_hbond_distance_DH
_geom_hbond_distance_HA
_geom_hbond_distance_DA
_geom_hbond_angle_DHA
_geom_hbond_publ_flag
O1 H1 O2 . 0.82 1.81 2.542(6) 148 yes
O5 H5 O10 4_556 0.82 2.07 2.886(9) 175 yes
O5 H5 O6 4_556 0.82 2.54 2.961(6) 113 no
O7 H7 O5 2_546 0.82 2.10 2.907(9) 170 yes
O8 H8A O11 2_555 0.82 2.00 2.728(7) 148 yes
O8 H8A O7 . 0.82 2.60 2.909(6) 104 no
O9 H9 O8 2_555 0.82 1.96 2.771(7) 173 yes
O9 H9 O9 2_555 0.82 2.75 3.157(6) 113 no
O10 H10 O12 2_655 0.82 1.91 2.732(8) 179 yes
O11 H11A O4 4_545 0.82 2.32 2.945(6) 133 yes
O11 H11A O6 4_545 0.82 2.37 3.023(8) 137 yes
O11 H11B O12 . 0.82 2.03 2.751(7) 146 yes
O11 H11C O8 2_555 0.82 2.10 2.728(7) 133 yes
O12 H12A O9 4_555 0.82 1.98 2.787(7) 168 yes
O12 H12B O11 . 0.82 1.98 2.751(7) 156 yes
O12 H12C O12 2_655 0.82 2.16 2.837(10) 140 yes

loop_
_geom_torsion_atom_site_label_1
_geom_torsion_atom_site_label_2
_geom_torsion_atom_site_label_3
_geom_torsion_atom_site_label_4
_geom_torsion
_geom_torsion_publ_flag
O1 C13 C14 C15 -179.8(6) ?
O1 C13 C14 C29 2.8(9) ?
O1 C13 C18 C17 179.8(6) ?
O1 C13 C18 C19 1.2(9) ?
O2 C19 C18 C13 1.3(10) ?
O2 C19 C18 C17 -177.2(6) ?
O2 C19 C20 C21 -178.3(7) ?
O3 C17 C16 C15 -174.9(6) ?
O3 C17 C18 C13 175.9(5) ?
O3 C17 C18 C19 -5.6(9) ?
O3 C21 C20 C19 -3.0(10) ?
O3 C21 C22 C23 8.3(9) yes
O3 C21 C22 C27 -172.7(6) ?
O4 C15 C14 C13 -179.3(5) ?
O4 C15 C14 C29 -2.0(9) ?
O4 C15 C16 C17 178.4(6) ?
O5 C25 C24 C23 179.8(6) ?
O5 C25 C26 C27 -180.0(6) ?
O6 C29 C14 C13 -124.6(6) ?
O6 C29 C14 C15 58.1(8) yes
O6 C29 C30 O7 -179.0(6) ?
O6 C29 C30 C31 57.9(8) ?
O6 C33 C32 O9 -175.9(5) ?
O6 C33 C32 C31 -54.3(8) ?
O6 C33 C34 O10 53.5(10) ?
O7 C30 C29 C14 -56.0(9) ?
O7 C30 C31 O8 63.9(7) ?
O7 C30 C31 C32 -173.5(6) ?
O8 C31 C30 C29 -172.4(5) ?
O8 C31 C32 O9 -68.0(7) ?
O8 C31 C32 C33 171.4(6) ?
O9 C32 C31 C30 168.5(6) ?
O9 C32 C33 C34 65.4(8) ?
O10 C34 C33 C32 174.1(8) ?
C13 C14 C15 C16 1.8(9) ?
C13 C14 C29 C30 112.7(7) ?
C13 C18 C17 C16 -1.7(10) ?
C13 C18 C19 C20 -177.9(6) ?
C14 C13 C18 C17 0.7(9) ?
C14 C13 C18 C19 -177.8(6) ?
C14 C15 O4 C28 -179.2(6) ?
C14 C15 C16 C17 -2.8(10) ?
C14 C29 O6 C33 166.7(6) ?
C14 C29 C30 C31 -179.1(6) ?
C15 C14 C13 C18 -0.7(9) ?
C15 C14 C29 C30 -64.5(9) yes
C15 C16 C17 C18 2.7(10) ?
C16 C15 O4 C28 -0.4(9) yes
C16 C15 C14 C29 179.1(6) ?
C16 C17 O3 C21 -179.2(6) ?
C16 C17 C18 C19 176.8(6) ?
C17 O3 C21 C20 1.5(9) ?
C17 O3 C21 C22 -176.6(5) ?
C17 C18 C19 C20 3.6(9) ?
C18 C13 C14 C29 -178.2(6) ?
C18 C17 O3 C21 3.1(9) ?
C18 C19 C20 C21 0.8(10) ?
C19 C20 C21 C22 174.3(6) ?
C20 C21 C22 C23 -169.6(7) ?
C20 C21 C22 C27 9.0(10) ?
C21 C22 C23 C24 179.5(6) ?
C21 C22 C27 C26 -179.7(6) ?
C22 C23 C24 C25 0.5(10) ?
C22 C27 C26 C25 .0(10) ?
C23 C22 C27 C26 .0(10) ?
C23 C24 C25 C26 -1.4(10) ?
C24 C23 C22 C27 0.5(10) ?
C24 C25 C26 C27 1.0(10) ?
C29 O6 C33 C32 64.9(7) ?
C29 O6 C33 C34 -174.1(6) ?
C29 C30 C31 C32 -49.8(8) ?
C30 C29 O6 C33 -66.8(7) ?
C30 C31 C32 C33 47.9(9) ?
C31 C32 C33 C34 -173.1(7) ?
C31 C32 C33 C34 -173.1(7) ?
